data_7233545
loop_
_publ_author_name
'Shanyong Chen'
'Jinbei Wei'
'Kai Wang'
'Chenguang Wang'
'Dong Chen'
'Yu Liu'
'Yue Wang'

_publ_section_title
;
 Constructing high-performance blue, yellow and red electroluminescent
 devices based on a class of multifunctional organic materials
;
_journal_name_full 'Journal of Materials Chemistry C'
_journal_page_first 6594
_journal_page_last 6602
_journal_paper_doi 10.1039/C3TC31271B
_journal_volume 1
_journal_year 2012
_chemical_formula_sum 'C38 H36 N2'
_chemical_formula_weight 520.69
_space_group_IT_number 14
_space_group_name_Hall '-P 2ybc'
_space_group_name_H-M_alt 'P 1 21/c 1'
_symmetry_cell_setting monoclinic
_symmetry_space_group_name_H-M 'P 1 21/c 1'
_atom_sites_solution_hydrogens geom
_atom_sites_solution_primary direct
_atom_sites_solution_secondary difmap
_cell_angle_alpha 90.00
_cell_angle_beta 100.71(3)
_cell_angle_gamma 90.00
_cell_formula_units_Z 2
_cell_length_a 8.8613(18)
_cell_length_b 15.781(3)
_cell_length_c 10.632(2)
_cell_measurement_reflns_used 8680
_cell_measurement_temperature 293(2)
_cell_measurement_theta_max 27.54
_cell_measurement_theta_min 3.04
_cell_volume 1460.9(5)
_computing_cell_refinement PROCESS-AUTO
_computing_data_collection PROCESS-AUTO
_computing_data_reduction PROCESS-AUTO
_computing_molecular_graphics 'SHELXL-97 (Sheldrick, 1997)'
_computing_publication_material 'SHELXL-97 (Sheldrick, 1997)'
_computing_structure_refinement 'SHELXL-97 (Sheldrick, 1997)'
_computing_structure_solution 'SHELXS-97 (Sheldrick, 1990)'
_diffrn_ambient_temperature 293(2)
_diffrn_detector_area_resol_mean 0
_diffrn_measured_fraction_theta_full 0.996
_diffrn_measured_fraction_theta_max 0.996
_diffrn_measurement_device_type 'CCD area detector'
_diffrn_measurement_method 'phi and omega scans'
_diffrn_radiation_monochromator graphite
_diffrn_radiation_source 'fine-focus sealed tube'
_diffrn_radiation_type MoK\a
_diffrn_radiation_wavelength 0.71073
_diffrn_reflns_av_R_equivalents 0.0595
_diffrn_reflns_av_sigmaI/netI 0.0527
_diffrn_reflns_limit_h_max 11
_diffrn_reflns_limit_h_min -11
_diffrn_reflns_limit_k_max 20
_diffrn_reflns_limit_k_min -20
_diffrn_reflns_limit_l_max 13
_diffrn_reflns_limit_l_min -13
_diffrn_reflns_number 14071
_diffrn_reflns_theta_full 27.48
_diffrn_reflns_theta_max 27.48
_diffrn_reflns_theta_min 3.04
_diffrn_standards_decay_% 0
_diffrn_standards_interval_count 0
_diffrn_standards_interval_time 0
_diffrn_standards_number 0
_exptl_absorpt_coefficient_mu 0.068
_exptl_absorpt_correction_T_max 0.9898
_exptl_absorpt_correction_T_min 0.9754
_exptl_absorpt_correction_type none
_exptl_crystal_colour colorless
_exptl_crystal_density_diffrn 1.184
_exptl_crystal_density_meas ?
_exptl_crystal_density_method 'not measured'
_exptl_crystal_description block
_exptl_crystal_F_000 556
_exptl_crystal_size_max 0.37
_exptl_crystal_size_mid 0.16
_exptl_crystal_size_min 0.15
_refine_diff_density_max 0.226
_refine_diff_density_min -0.161
_refine_diff_density_rms 0.038
_refine_ls_extinction_method none
_refine_ls_goodness_of_fit_ref 1.067
_refine_ls_hydrogen_treatment constr
_refine_ls_matrix_type full
_refine_ls_number_parameters 181
_refine_ls_number_reflns 3342
_refine_ls_number_restraints 0
_refine_ls_restrained_S_all 1.067
_refine_ls_R_factor_all 0.1097
_refine_ls_R_factor_gt 0.0566
_refine_ls_shift/su_max 0.000
_refine_ls_shift/su_mean 0.000
_refine_ls_structure_factor_coef Fsqd
_refine_ls_weighting_details 'calc w=1/[\s^2^(Fo^2^)+(0.0668P)^2^+0.1653P] where P=(Fo^2^+2Fc^2^)/3'
_refine_ls_weighting_scheme calc
_refine_ls_wR_factor_gt 0.1337
_refine_ls_wR_factor_ref 0.1572
_reflns_number_gt 1904
_reflns_number_total 3342
_reflns_threshold_expression >2sigma(I)
_cod_data_source_file J-Mater-Chem-C-2013-1-6594-1.cif
_cod_data_source_block DPDT-ICZ
_cod_depositor_comments
;
The following automatic conversions were performed:

data item '_symmetry_cell_setting' value 'MONOCLINIC' was changed to
'monoclinic' in accordance with the built-in table derived from the
CIF Core dictionary named 'cif_core.dic' version 2.4.5 last updated
on 2014-11-21.

data item '_exptl_crystal_density_meas' value 'none' was changed to
'?' -- the value is perceived as not measured.

Automatic conversion script
Id: cif_fix_values 6909 2019-04-08 15:41:33Z antanas 
;
_cod_original_sg_symbol_H-M P2(1)/c
_cod_database_code 7233545

loop_
_symmetry_equiv_pos_as_xyz
'x, y, z'
'-x, y+1/2, -z+1/2'
'-x, -y, -z'
'x, -y-1/2, z-1/2'

loop_
_atom_site_label
_atom_site_type_symbol
_atom_site_fract_x
_atom_site_fract_y
_atom_site_fract_z
_atom_site_U_iso_or_equiv
_atom_site_adp_type
_atom_site_occupancy
_atom_site_symmetry_multiplicity
_atom_site_calc_flag
_atom_site_refinement_flags
_atom_site_disorder_assembly
_atom_site_disorder_group
N N 0.0539(2) 0.15515(10) 0.12234(16) 0.0455(4) Uani 1 1 d . . .
C1 C 0.1682(2) 0.18840(12) 0.0662(2) 0.0452(5) Uani 1 1 d . . .
C2 C 0.2397(3) 0.26734(14) 0.0871(2) 0.0568(6) Uani 1 1 d . . .
H2A H 0.2107 0.3059 0.1443 0.068 Uiso 1 1 calc R . .
C3 C 0.3536(3) 0.28627(15) 0.0206(2) 0.0622(7) Uani 1 1 d . . .
H3A H 0.4031 0.3384 0.0337 0.075 Uiso 1 1 calc R . .
C4 C 0.3971(3) 0.22971(14) -0.0655(2) 0.0577(6) Uani 1 1 d . . .
H4A H 0.4752 0.2444 -0.1090 0.069 Uiso 1 1 calc R . .
C5 C 0.3264(2) 0.15212(12) -0.0876(2) 0.0463(5) Uani 1 1 d . . .
H5A H 0.3565 0.1145 -0.1456 0.056 Uiso 1 1 calc R . .
C6 C 0.2097(2) 0.13059(11) -0.02248(19) 0.0404(5) Uani 1 1 d . . .
C7 C 0.1095(2) 0.05738(11) -0.02148(18) 0.0376(4) Uani 1 1 d . . .
C8 C 0.0145(2) 0.07482(11) 0.06919(19) 0.0392(5) Uani 1 1 d . . .
C9 C 0.0965(2) -0.01774(11) -0.09319(18) 0.0376(4) Uani 1 1 d . . .
C10 C 0.1994(2) -0.03092(11) -0.18777(19) 0.0399(5) Uani 1 1 d . . .
C11 C 0.3416(3) -0.06878(13) -0.1516(2) 0.0530(6) Uani 1 1 d . . .
H11A H 0.3729 -0.0875 -0.0679 0.064 Uiso 1 1 calc R . .
C12 C 0.4376(3) -0.07892(16) -0.2392(3) 0.0701(7) Uani 1 1 d . . .
H12A H 0.5325 -0.1051 -0.2143 0.084 Uiso 1 1 calc R . .
C13 C 0.3942(4) -0.05096(17) -0.3617(3) 0.0755(8) Uani 1 1 d . . .
H13A H 0.4595 -0.0579 -0.4199 0.091 Uiso 1 1 calc R . .
C14 C 0.2539(3) -0.01242(16) -0.3994(2) 0.0692(7) Uani 1 1 d . . .
H14A H 0.2244 0.0069 -0.4830 0.083 Uiso 1 1 calc R . .
C15 C 0.1566(3) -0.00238(14) -0.3126(2) 0.0535(6) Uani 1 1 d . . .
H15A H 0.0618 0.0237 -0.3382 0.064 Uiso 1 1 calc R . .
C16 C -0.0073(3) 0.19916(13) 0.2228(2) 0.0504(5) Uani 1 1 d . . .
H16A H 0.0771 0.2261 0.2799 0.061 Uiso 1 1 calc R . .
H16B H -0.0519 0.1576 0.2722 0.061 Uiso 1 1 calc R . .
C17 C -0.1272(3) 0.26544(14) 0.1750(2) 0.0604(6) Uani 1 1 d . . .
H17A H -0.2111 0.2396 0.1158 0.073 Uiso 1 1 calc R . .
H17B H -0.0824 0.3092 0.1294 0.073 Uiso 1 1 calc R . .
C18 C -0.1888(3) 0.30511(16) 0.2865(3) 0.0717(7) Uani 1 1 d . . .
H18A H -0.2481 0.2628 0.3223 0.086 Uiso 1 1 calc R . .
H18B H -0.1025 0.3207 0.3527 0.086 Uiso 1 1 calc R . .
C19 C -0.2870(4) 0.38136(19) 0.2517(3) 0.0905(10) Uani 1 1 d . . .
H19A H -0.3207 0.4026 0.3265 0.136 Uiso 1 1 calc R . .
H19B H -0.3746 0.3663 0.1882 0.136 Uiso 1 1 calc R . .
H19C H -0.2287 0.4243 0.2181 0.136 Uiso 1 1 calc R . .

loop_
_atom_site_aniso_label
_atom_site_aniso_U_11
_atom_site_aniso_U_22
_atom_site_aniso_U_33
_atom_site_aniso_U_23
_atom_site_aniso_U_13
_atom_site_aniso_U_12
N 0.0529(11) 0.0408(9) 0.0465(10) -0.0085(7) 0.0187(9) -0.0061(7)
C1 0.0459(11) 0.0443(11) 0.0462(12) -0.0032(9) 0.0102(10) -0.0043(8)
C2 0.0630(15) 0.0486(12) 0.0597(15) -0.0116(10) 0.0137(12) -0.0135(10)
C3 0.0640(16) 0.0524(13) 0.0715(17) -0.0031(11) 0.0157(13) -0.0205(11)
C4 0.0517(13) 0.0596(13) 0.0638(16) 0.0045(11) 0.0162(12) -0.0111(10)
C5 0.0437(12) 0.0473(11) 0.0487(13) 0.0035(9) 0.0112(10) -0.0014(9)
C6 0.0390(11) 0.0417(10) 0.0406(11) 0.0034(8) 0.0079(9) -0.0001(8)
C7 0.0380(10) 0.0394(10) 0.0362(11) 0.0011(7) 0.0091(9) 0.0015(7)
C8 0.0430(11) 0.0365(10) 0.0387(11) -0.0011(7) 0.0090(9) 0.0040(7)
C9 0.0401(10) 0.0387(9) 0.0358(11) 0.0010(7) 0.0114(9) 0.0051(7)
C10 0.0442(11) 0.0370(10) 0.0406(11) -0.0030(8) 0.0133(9) 0.0001(8)
C11 0.0486(13) 0.0563(12) 0.0565(14) 0.0024(10) 0.0165(11) 0.0094(9)
C12 0.0560(15) 0.0741(16) 0.087(2) -0.0033(14) 0.0319(15) 0.0128(12)
C13 0.086(2) 0.0726(16) 0.084(2) -0.0096(14) 0.0554(17) -0.0001(14)
C14 0.093(2) 0.0720(16) 0.0497(15) 0.0043(11) 0.0316(15) 0.0003(14)
C15 0.0594(14) 0.0567(12) 0.0470(14) 0.0028(10) 0.0163(11) 0.0050(10)
C16 0.0601(14) 0.0476(11) 0.0465(13) -0.0124(9) 0.0177(11) -0.0072(9)
C17 0.0632(15) 0.0524(13) 0.0686(17) -0.0093(11) 0.0199(13) 0.0012(10)
C18 0.0703(17) 0.0728(16) 0.0731(18) -0.0203(13) 0.0158(14) 0.0049(13)
C19 0.083(2) 0.091(2) 0.098(2) -0.0200(17) 0.0184(18) 0.0213(16)

loop_
_atom_type_symbol
_atom_type_description
_atom_type_scat_dispersion_real
_atom_type_scat_dispersion_imag
_atom_type_scat_source
C C 0.0033 0.0016 'International Tables Vol C Tables 4.2.6.8 and 6.1.1.4'
H H 0.0000 0.0000 'International Tables Vol C Tables 4.2.6.8 and 6.1.1.4'
N N 0.0061 0.0033 'International Tables Vol C Tables 4.2.6.8 and 6.1.1.4'

loop_
_geom_angle_atom_site_label_1
_geom_angle_atom_site_label_2
_geom_angle_atom_site_label_3
_geom_angle
_geom_angle_site_symmetry_1
_geom_angle_site_symmetry_3
C1 N C8 108.57(16) . .
C1 N C16 122.73(16) . .
C8 N C16 128.68(17) . .
N C1 C2 128.5(2) . .
N C1 C6 110.43(17) . .
C2 C1 C6 121.1(2) . .
C3 C2 C1 118.0(2) . .
C2 C3 C4 121.6(2) . .
C5 C4 C3 120.9(2) . .
C4 C5 C6 119.3(2) . .
C5 C6 C1 119.08(18) . .
C5 C6 C7 135.05(18) . .
C1 C6 C7 105.86(17) . .
C9 C7 C8 122.23(16) . .
C9 C7 C6 130.89(18) . .
C8 C7 C6 106.86(16) . .
C9 C8 N 129.90(18) 3 .
C9 C8 C7 121.84(16) 3 .
N C8 C7 108.26(16) . .
C8 C9 C7 115.93(17) 3 .
C8 C9 C10 125.05(16) 3 .
C7 C9 C10 119.02(16) . .
C11 C10 C15 118.6(2) . .
C11 C10 C9 120.82(19) . .
C15 C10 C9 120.49(18) . .
C12 C11 C10 120.4(2) . .
C13 C12 C11 120.5(2) . .
C12 C13 C14 120.1(2) . .
C13 C14 C15 119.8(3) . .
C14 C15 C10 120.5(2) . .
N C16 C17 114.66(18) . .
C16 C17 C18 110.7(2) . .
C19 C18 C17 114.5(2) . .

loop_
_geom_bond_atom_site_label_1
_geom_bond_atom_site_label_2
_geom_bond_distance
_geom_bond_site_symmetry_2
N C1 1.372(3) .
N C8 1.405(2) .
N C16 1.460(2) .
C1 C2 1.396(3) .
C1 C6 1.409(3) .
C2 C3 1.369(3) .
C3 C4 1.384(3) .
C4 C5 1.376(3) .
C5 C6 1.390(3) .
C6 C7 1.458(3) .
C7 C9 1.403(2) .
C7 C8 1.420(3) .
C8 C9 1.391(3) 3
C9 C8 1.391(3) 3
C9 C10 1.492(3) .
C10 C11 1.384(3) .
C10 C15 1.386(3) .
C11 C12 1.382(3) .
C12 C13 1.361(4) .
C13 C14 1.375(4) .
C14 C15 1.384(3) .
C16 C17 1.510(3) .
C17 C18 1.529(3) .
C18 C19 1.490(4) .
